data_2006249
loop_
_publ_author_name
'Stark, Joseph L.'
'Whitmire, Kenton H.'

_publ_section_title
;[2-(<i>tert</i>-Butyldimethylsilyl)phenyl]diphenyl(2,2,4,4-tetramethylpent-3-yloxy)silane
 and its Disilane Precursor,
 1-<i>tert</i>-Butyl-1,1-dimethyl-2,2,2-triphenyldisilane
;
_journal_issue 6
_journal_name_full 'Acta Crystallographica Section C'
_journal_page_first IUC9700006
_journal_paper_doi 10.1107/S0108270197099496
_journal_volume 53
_journal_year 1997
_chemical_formula_moiety 'C24 H30 Si2'
_chemical_formula_sum 'C24 H30 Si2'
_chemical_formula_weight 374.66
_chemical_melting_point .355E-305
_chemical_name_systematic
;
 1,1-dimethyl-1-tert-butyl-2,2,2-triphenyldisilane
;
_space_group_IT_number 15
_symmetry_cell_setting monoclinic
_symmetry_space_group_name_Hall '-C 2yc'
_symmetry_space_group_name_H-M 'C 1 2/c 1'
_audit_creation_method SHELXL
_cell_angle_alpha 90.00
_cell_angle_beta 105.76(2)
_cell_angle_gamma 90.00
_cell_formula_units_Z 8
_cell_length_a 13.602(4)
_cell_length_b 14.924(5)
_cell_length_c 22.770(6)
_cell_measurement_reflns_used 30
_cell_measurement_temperature 299(2)
_cell_measurement_theta_max 12.5
_cell_measurement_theta_min 4.7
_cell_volume 4448(2)
_computing_cell_refinement 'XSCANS (Siemens)'
_computing_data_collection 'XSCANS (Siemens)'
_computing_data_reduction 'XSCANS (Siemens)'
_computing_molecular_graphics 'SHELXTL (Sheldrick, 1995)'
_computing_publication_material 'SHELXTL (Sheldrick, 1995)'
_computing_structure_refinement 'SHELXTL (Sheldrick, 1995)'
_computing_structure_solution 'SHELXTL (Sheldrick, 1995)'
_diffrn_ambient_temperature 299(2)
_diffrn_measurement_device 'Siemens P4'
_diffrn_measurement_method '2\q/\w scans'
_diffrn_radiation_monochromator graphite
_diffrn_radiation_source 'Siemens rotating anode'
_diffrn_radiation_type MoK\a
_diffrn_radiation_wavelength 0.71073
_diffrn_reflns_av_R_equivalents 0.0392
_diffrn_reflns_av_sigmaI/netI 0.0689
_diffrn_reflns_limit_h_max 16
_diffrn_reflns_limit_h_min -1
_diffrn_reflns_limit_k_max 17
_diffrn_reflns_limit_k_min -1
_diffrn_reflns_limit_l_max 26
_diffrn_reflns_limit_l_min -27
_diffrn_reflns_number 4824
_diffrn_reflns_theta_max 25.00
_diffrn_reflns_theta_min 1.86
_diffrn_standards_decay_% 0.00
_diffrn_standards_interval_count 97
_diffrn_standards_number 3
_exptl_absorpt_coefficient_mu 0.165
_exptl_absorpt_correction_T_max 0.96
_exptl_absorpt_correction_T_min 0.91
_exptl_absorpt_correction_type empirical
_exptl_absorpt_process_details
;
empirical via \y scans
applied in SHELXTL/XPREP (Sheldrick,1995)
;
_exptl_crystal_colour colourless
_exptl_crystal_density_diffrn 1.119
_exptl_crystal_density_meas ?
_exptl_crystal_description fragment
_exptl_crystal_F_000 1616
_exptl_crystal_size_max 0.50
_exptl_crystal_size_mid 0.40
_exptl_crystal_size_min 0.22
_refine_diff_density_max 0.377
_refine_diff_density_min -0.345
_refine_ls_extinction_method none
_refine_ls_goodness_of_fit_all 0.821
_refine_ls_goodness_of_fit_obs 0.806
_refine_ls_hydrogen_treatment refall
_refine_ls_matrix_type full
_refine_ls_number_parameters 355
_refine_ls_number_reflns 3903
_refine_ls_number_restraints 0
_refine_ls_restrained_S_all 0.821
_refine_ls_restrained_S_obs 0.806
_refine_ls_R_factor_all 0.0946
_refine_ls_R_factor_obs .0614
_refine_ls_shift/esd_max -0.046
_refine_ls_shift/esd_mean 0.006
_refine_ls_structure_factor_coef Fsqd
_refine_ls_weighting_details 'w=1/[\s^2^(Fo^2^)+(0.1929P)^2^+0.0000P] where P=(Fo^2^+2Fc^2^)/3'
_refine_ls_weighting_scheme calc
_refine_ls_wR_factor_all 0.2228
_refine_ls_wR_factor_obs .1781
_reflns_number_observed 2644
_reflns_number_total 3903
_reflns_observed_criterion >2\s(I)
_cod_data_source_file qb0006.cif
_cod_data_source_block 1c
_cod_depositor_comments
;
The following automatic conversions were performed:

'_exptl_crystal_density_meas' value 'not measured' was changed to '?'
- the value is perceived as not measured.

Automatic conversion script
Id: cif_fix_values 3008 2015-01-20 13:52:24Z robertas 

The following automatic conversions were performed:

'_refine_ls_weighting_scheme' value 'calc
w=1/[\s^2^(Fo^2^)+(0.1929P)^2^+0.0000P] where P=(Fo^2^+2Fc^2^)/3' was
changed to 'calc'. New tag '_refine_ls_weighting_details' was
created. The value of the new tag was set to
'w=1/[\s^2^(Fo^2^)+(0.1929P)^2^+0.0000P] where P=(Fo^2^+2Fc^2^)/3'.

Automatic conversion script
Id: cif_fix_values 3143 2015-03-26 13:38:13Z robertas 
;
_cod_original_cell_volume 4448.(2)
_cod_original_sg_symbol_H-M 'C 2/c'
_cod_database_code 2006249
_cod_database_fobs_code 2006249

loop_
_symmetry_equiv_pos_as_xyz
'x, y, z'
'-x, y, -z+1/2'
'x+1/2, y+1/2, z'
'-x+1/2, y+1/2, -z+1/2'
'-x, -y, -z'
'x, -y, z-1/2'
'-x+1/2, -y+1/2, -z'
'x+1/2, -y+1/2, z-1/2'

loop_
_atom_site_aniso_label
_atom_site_aniso_U_11
_atom_site_aniso_U_22
_atom_site_aniso_U_33
_atom_site_aniso_U_12
_atom_site_aniso_U_13
_atom_site_aniso_U_23
Si1 .0450(6) .0432(6) .0509(6) -.0055(4) .0152(5) .0032(4)
Si2 .0379(5) .0398(6) .0496(6) .0002(4) .0153(4) .0045(4)
C1 .038(2) .042(2) .052(2) .0004(15) .011(2) .004(2)
C2 .055(2) .050(2) .062(2) -.012(2) .022(2) -.002(2)
C3 .059(2) .062(3) .082(3) -.015(2) .025(2) .006(2)
C4 .069(3) .042(2) .088(3) -.011(2) .007(2) .006(2)
C5 .081(3) .048(2) .080(3) .004(2) .021(3) -.015(2)
C6 .060(2) .047(2) .062(2) .000(2) .021(2) .003(2)
C1' .045(2) .044(2) .051(2) -.004(2) .017(2) .001(2)
C2' .064(3) .073(3) .061(3) .016(2) .028(2) .017(2)
C3' .064(3) .101(4) .072(3) .015(3) .035(2) .007(3)
C4' .071(3) .100(4) .065(3) -.013(3) .034(2) .006(3)
C5' .081(3) .085(3) .064(3) .003(3) .025(2) .023(3)
C6' .056(2) .070(3) .058(2) .002(2) .020(2) .015(2)
C1'' .045(2) .048(2) .050(2) .005(2) .015(2) .004(2)
C2'' .052(2) .061(3) .049(2) .000(2) .011(2) .001(2)
C3'' .040(2) .088(4) .062(3) .008(2) .006(2) .004(2)
C4'' .069(3) .085(4) .068(3) .030(3) .015(2) .007(2)
C5'' .088(4) .054(3) .104(4) .022(3) .011(3) -.004(3)
C6'' .056(3) .044(2) .091(3) .005(2) .005(2) .001(2)
C7 .113(5) .101(5) .076(4) .026(4) .040(4) -.004(4)
C8 .074(3) .065(3) .082(4) -.030(3) .009(3) .012(3)
C9 .051(2) .053(2) .059(2) -.005(2) .008(2) .008(2)
C10 .080(4) .079(4) .079(4) -.011(3) -.010(3) .009(3)
C11 .081(4) .091(4) .090(4) -.018(3) .016(3) .043(4)
C12 .084(4) .069(3) .084(4) .029(3) .012(3) .012(3)

loop_
_atom_site_label
_atom_site_fract_x
_atom_site_fract_y
_atom_site_fract_z
_atom_site_U_iso_or_equiv
_atom_site_thermal_displace_type
_atom_site_calc_flag
_atom_site_refinement_flags
_atom_site_occupancy
_atom_site_disorder_group
_atom_site_type_symbol
Si1 .23552(7) .07624(7) .72577(4) .0459(3) Uani d . 1 . Si
Si2 .13694(7) .03963(6) .62636(4) .0418(3) Uani d . 1 . Si
C1 .0852(3) -.0765(2) .6202(2) .0442(8) Uani d . 1 . C
C2 .0256(3) -.1038(3) .6578(2) .0546(10) Uani d . 1 . C
C3 -.0150(3) -.1877(3) .6552(2) .0666(12) Uani d . 1 . C
C4 .0026(4) -.2478(3) .6142(2) .0691(13) Uani d . 1 . C
C5 .0593(4) -.2244(3) .5765(2) .0699(13) Uani d . 1 . C
C6 .1008(3) -.1389(3) .5792(2) .0555(10) Uani d . 1 . C
C1' .2152(3) .0557(2) .5708(2) .0460(8) Uani d . 1 . C
C2' .3066(3) .0106(3) .5767(2) .0642(11) Uani d . 1 . C
C3' .3648(4) .0212(4) .5364(2) .0760(14) Uani d . 1 . C
C4' .3333(4) .0800(4) .4895(2) .0755(14) Uani d . 1 . C
C5' .2452(4) .1257(4) .4822(2) .0756(13) Uani d . 1 . C
C6' .1863(3) .1134(3) .5222(2) .0604(11) Uani d . 1 . C
C1'' .0255(3) .1185(2) .6060(2) .0470(8) Uani d . 1 . C
C2'' -.0738(3) .0904(3) .5830(2) .0542(10) Uani d . 1 . C
C3'' -.1540(3) .1498(4) .5699(2) .0649(12) Uani d . 1 . C
C4'' -.1377(4) .2389(4) .5779(2) .0749(14) Uani d . 1 . C
C5'' -.0407(4) .2692(4) .6007(3) .085(2) Uani d . 1 . C
C6'' .0402(4) .2109(3) .6139(2) .0669(12) Uani d . 1 . C
C7 .1521(7) .1349(6) .7660(4) .094(2) Uani d . 1 . C
C8 .3343(4) .1566(4) .7147(3) .0761(15) Uani d . 1 . C
C9 .3017(3) -.0212(3) .7737(2) .0557(10) Uani d . 1 . C
C10 .3841(5) .0163(5) .8277(3) .086(2) Uani d . 1 . C
C11 .2286(5) -.0748(5) .7995(3) .089(2) Uani d . 1 . C
C12 .3524(5) -.0833(4) .7371(3) .081(2) Uani d . 1 . C
H2 .019(3) -.061(2) .6873(17) .043(9) Uiso d . 1 . H
H3 -.061(3) -.206(3) .684(2) .076(13) Uiso d . 1 . H
H4 -.028(3) -.302(3) .610(2) .068(13) Uiso d . 1 . H
H5 .078(3) -.259(3) .555(2) .060(13) Uiso d . 1 . H
H6 .131(3) -.120(3) .552(2) .069(13) Uiso d . 1 . H
H2' .327(3) -.027(3) .606(2) .065(13) Uiso d . 1 . H
H3' .428(4) -.008(4) .543(2) .093(16) Uiso d . 1 . H
H4' .370(4) .088(3) .462(2) .078(14) Uiso d . 1 . H
H5' .223(4) .167(3) .450(2) .088(16) Uiso d . 1 . H
H6' .129(4) .140(3) .516(2) .078(15) Uiso d . 1 . H
H2'' -.086(3) .029(2) .5755(15) .039(9) Uiso d . 1 . H
H3'' -.211(3) .132(3) .5576(18) .051(12) Uiso d . 1 . H
H4'' -.196(5) .283(4) .564(3) .115(19) Uiso d . 1 . H
H5'' -.022(4) .329(4) .605(2) .084(15) Uiso d . 1 . H
H6'' .105(3) .232(3) .6264(18) .058(11) Uiso d . 1 . H
H7A .107(5) .096(5) .779(4) .14(3) Uiso d . 1 . H
H7B .192(6) .153(5) .794(4) .12(3) Uiso d . 1 . H
H7C .125(7) .181(7) .743(5) .19(4) Uiso d . 1 . H
H8A .389(5) .127(5) .701(3) .13(3) Uiso d . 1 . H
H8B .308(5) .199(4) .684(3) .11(2) Uiso d . 1 . H
H8C .354(5) .186(4) .750(3) .12(2) Uiso d . 1 . H
H10A .361(4) .063(4) .847(3) .087(18) Uiso d . 1 . H
H10B .432(6) .041(5) .814(4) .17(4) Uiso d . 1 . H
H10C .416(4) -.036(4) .855(3) .093(17) Uiso d . 1 . H
H11A .177(4) -.102(4) .764(3) .093(17) Uiso d . 1 . H
H11B .260(4) -.122(4) .823(2) .086(15) Uiso d . 1 . H
H11C .191(7) -.039(5) .818(4) .16(4) Uiso d . 1 . H
H12A .310(4) -.109(3) .705(2) .078(16) Uiso d . 1 . H
H12B .403(5) -.043(4) .728(3) .11(2) Uiso d . 1 . H
H12C .396(5) -.131(4) .767(3) .117(19) Uiso d . 1 . H

loop_
_atom_type_symbol
_atom_type_description
_atom_type_scat_dispersion_real
_atom_type_scat_dispersion_imag
_atom_type_scat_source
C C 0.0033 0.0016 'International Tables Vol C Tables 4.2.6.8 and 6.1.1.4'
H H 0.0000 0.0000 'International Tables Vol C Tables 4.2.6.8 and 6.1.1.4'
Si Si 0.0817 0.0704 'International Tables Vol C Tables 4.2.6.8 and 6.1.1.4'

loop_
_geom_angle_atom_site_label_1
_geom_angle_atom_site_label_2
_geom_angle_atom_site_label_3
_geom_angle
C7 Si1 C8 108.8(4)
C7 Si1 C9 109.6(3)
C8 Si1 C9 108.9(2)
C7 Si1 Si2 108.5(3)
C8 Si1 Si2 105.2(2)
C9 Si1 Si2 115.61(14)
C1 Si2 C1'' 107.6(2)
C1 Si2 C1' 109.9(2)
C1'' Si2 C1' 108.8(2)
C1 Si2 Si1 113.11(12)
C1'' Si2 Si1 107.58(12)
C1' Si2 Si1 109.77(12)
C6 C1 C2 116.3(4)
C6 C1 Si2 123.8(3)
C2 C1 Si2 119.9(3)
C3 C2 C1 122.7(4)
C2 C3 C4 119.4(4)
C5 C4 C3 120.2(4)
C4 C5 C6 120.3(5)
C1 C6 C5 121.1(4)
C6' C1' C2' 115.8(4)
C6' C1' Si2 122.2(3)
C2' C1' Si2 122.0(3)
C3' C2' C1' 122.9(4)
C4' C3' C2' 118.9(5)
C5' C4' C3' 120.3(4)
C4' C5' C6' 120.4(5)
C1' C6' C5' 121.7(4)
C2'' C1'' C6'' 116.1(4)
C2'' C1'' Si2 123.2(3)
C6'' C1'' Si2 120.7(3)
C3'' C2'' C1'' 121.7(4)
C4'' C3'' C2'' 120.9(5)
C3'' C4'' C5'' 119.1(5)
C4'' C5'' C6'' 120.8(5)
C5'' C6'' C1'' 121.3(5)
C11 C9 C10 107.3(5)
C11 C9 C12 109.5(5)
C10 C9 C12 108.7(5)
C11 C9 Si1 111.7(4)
C10 C9 Si1 108.2(3)
C12 C9 Si1 111.4(3)

loop_
_geom_bond_atom_site_label_1
_geom_bond_atom_site_label_2
_geom_bond_site_symmetry_2
_geom_bond_distance
_geom_bond_publ_flag
Si1 C7 . 1.860(6) ?
Si1 C8 . 1.868(5) ?
Si1 C9 . 1.893(4) ?
Si1 Si2 . 2.360(2) ?
Si2 C1 . 1.862(4) ?
Si2 C1'' . 1.875(4) ?
Si2 C1' . 1.876(4) ?
C1 C6 . 1.374(5) ?
C1 C2 . 1.390(5) ?
C2 C3 . 1.362(6) ?
C3 C4 . 1.363(7) ?
C4 C5 . 1.347(7) ?
C5 C6 . 1.391(6) ?
C1' C6' . 1.373(5) ?
C1' C2' . 1.389(6) ?
C2' C3' . 1.373(6) ?
C3' C4' . 1.360(7) ?
C4' C5' . 1.349(7) ?
C5' C6' . 1.379(6) ?
C1'' C2'' . 1.376(5) ?
C1'' C6'' . 1.399(6) ?
C2'' C3'' . 1.374(6) ?
C3'' C4'' . 1.353(7) ?
C4'' C5'' . 1.357(8) ?
C5'' C6'' . 1.370(6) ?
C9 C11 . 1.514(7) ?
C9 C10 . 1.528(7) ?
C9 C12 . 1.530(7) ?

loop_
_geom_torsion_atom_site_label_1
_geom_torsion_atom_site_label_2
_geom_torsion_atom_site_label_3
_geom_torsion_atom_site_label_4
_geom_torsion
C7 Si1 Si2 C1 -95.4(3)
C8 Si1 Si2 C1 148.4(3)
C9 Si1 Si2 C1 28.2(2)
C7 Si1 Si2 C1'' 23.3(3)
C8 Si1 Si2 C1'' -93.0(3)
C9 Si1 Si2 C1'' 146.9(2)
C7 Si1 Si2 C1' 141.5(3)
C8 Si1 Si2 C1' 25.2(3)
C9 Si1 Si2 C1' -94.9(2)
C1'' Si2 C1 C6 116.5(3)
C1' Si2 C1 C6 -1.8(4)
Si1 Si2 C1 C6 -124.9(3)
C1'' Si2 C1 C2 -62.5(3)
C1' Si2 C1 C2 179.2(3)
Si1 Si2 C1 C2 56.1(3)
C6 C1 C2 C3 0.5(6)
Si2 C1 C2 C3 179.6(3)
C1 C2 C3 C4 -0.2(7)
C2 C3 C4 C5 -0.2(7)
C3 C4 C5 C6 0.3(7)
C2 C1 C6 C5 -0.4(6)
Si2 C1 C6 C5 -179.4(3)
C4 C5 C6 C1 0.0(7)
C1 Si2 C1' C6' 113.9(3)
C1'' Si2 C1' C6' -3.7(4)
Si1 Si2 C1' C6' -121.1(3)
C1 Si2 C1' C2' -66.7(4)
C1'' Si2 C1' C2' 175.7(3)
Si1 Si2 C1' C2' 58.3(4)
C6' C1' C2' C3' -0.8(7)
Si2 C1' C2' C3' 179.8(4)
C1' C2' C3' C4' 1.6(8)
C2' C3' C4' C5' -1.2(8)
C3' C4' C5' C6' 0.0(8)
C2' C1' C6' C5' -0.4(7)
Si2 C1' C6' C5' 179.0(4)
C4' C5' C6' C1' 0.8(8)
C1 Si2 C1'' C2'' -8.0(4)
C1' Si2 C1'' C2'' 111.0(3)
Si1 Si2 C1'' C2'' -130.2(3)
C1 Si2 C1'' C6'' 172.0(3)
C1' Si2 C1'' C6'' -69.0(4)
Si1 Si2 C1'' C6'' 49.9(4)
C6'' C1'' C2'' C3'' -1.6(6)
Si2 C1'' C2'' C3'' 178.4(3)
C1'' C2'' C3'' C4'' 1.6(7)
C2'' C3'' C4'' C5'' -1.6(7)
C3'' C4'' C5'' C6'' 1.8(8)
C4'' C5'' C6'' C1'' -1.9(8)
C2'' C1'' C6'' C5'' 1.8(7)
Si2 C1'' C6'' C5'' -178.3(4)
C7 Si1 C9 C11 44.9(6)
C8 Si1 C9 C11 163.8(5)
Si2 Si1 C9 C11 -78.2(4)
C7 Si1 C9 C10 -73.0(5)
C8 Si1 C9 C10 45.9(5)
Si2 Si1 C9 C10 164.0(4)
C7 Si1 C9 C12 167.6(5)
C8 Si1 C9 C12 -73.5(5)
Si2 Si1 C9 C12 44.6(4)

loop_
_cod_related_entry_id
_cod_related_entry_database
_cod_related_entry_code
1 ChemSpider 21137674
